data_4301239
loop_
_publ_author_name
'Hans-Conrad zur Loye'
'Tara J. Hansen'
'Qingbiao Zhao'
'Samuel J. Mugavero'
'Ray L. Withers'
'Mark D. Smith'

_publ_section_title
;
Crystal Growth of Novel Lanthanide-Containing Platinates K4[Ln6Pt2O15] (Ln
= La, Pr, Nd, Sm) with a Unique Framework Structure
;
_journal_name_full 'Inorganic Chemistry'
_journal_page_first 414
_journal_page_last 416
_journal_paper_doi 10.1021/ic801789e
_journal_volume 48
_journal_year 2009
_chemical_formula_moiety 'K6.09, O15, Pt2 Sm6'
_chemical_formula_sum 'K6.09 O15 Pt2 Sm6'
_chemical_formula_weight 1770.30
_chemical_name_systematic
; 

 ? 

;
_space_group_IT_number 229
_symmetry_cell_setting cubic
_symmetry_space_group_name_Hall '-I 4 2 3'
_symmetry_space_group_name_H-M 'I m -3 m'
_atom_sites_solution_hydrogens none
_atom_sites_solution_primary direct
_atom_sites_solution_secondary difmap
_audit_creation_method SHELXL-97
_cell_angle_alpha 90.00
_cell_angle_beta 90.00
_cell_angle_gamma 90.00
_cell_formula_units_Z 4
_cell_length_a 11.7983(1)
_cell_length_b 11.7983(1)
_cell_length_c 11.7983(1)
_cell_measurement_reflns_used 2457
_cell_measurement_temperature 294(2)
_cell_measurement_theta_max 37.042
_cell_measurement_theta_min 2.442
_cell_volume 1642.32(2)
_computing_cell_refinement 'SAINT-Plus Version 6.45 (Bruker, 2001)'
_computing_data_collection 'SMART Version 5.625 (Bruker, 2001)'
_computing_data_reduction 'SAINT-Plus Version 6.45 (Bruker, 2001)'
_computing_molecular_graphics various
_computing_publication_material 'SHELXTL Version 6.14 (Bruker, 2000)'
_computing_structure_refinement 'SHELXL-97 (Sheldrick, 1997)'
_computing_structure_solution 'SHELXS-97 (Sheldrick, 1990)'
_diffrn_ambient_temperature 294(2)
_diffrn_measured_fraction_theta_full 1.000
_diffrn_measured_fraction_theta_max 1.000
_diffrn_measurement_device_type 'Bruker SMART APEX CCD diffractometer'
_diffrn_measurement_method 'omega scans'
_diffrn_radiation_monochromator graphite
_diffrn_radiation_source 'fine-focus sealed tube'
_diffrn_radiation_type MoK\a
_diffrn_radiation_wavelength 0.71073
_diffrn_reflns_av_R_equivalents 0.0965
_diffrn_reflns_av_sigmaI/netI 0.0303
_diffrn_reflns_limit_h_max 21
_diffrn_reflns_limit_h_min -20
_diffrn_reflns_limit_k_max 21
_diffrn_reflns_limit_k_min -20
_diffrn_reflns_limit_l_max 20
_diffrn_reflns_limit_l_min -17
_diffrn_reflns_number 19841
_diffrn_reflns_theta_full 40.24
_diffrn_reflns_theta_max 40.24
_diffrn_reflns_theta_min 2.44
_exptl_absorpt_coefficient_mu 39.671
_exptl_absorpt_correction_T_max 1.0000
_exptl_absorpt_correction_T_min 0.6899
_exptl_absorpt_correction_type multi-scan
_exptl_absorpt_process_details 'SADABS Version 2.05 (Bruker, 2001)'
_exptl_crystal_colour 'pale blue'
_exptl_crystal_density_diffrn 7.160
_exptl_crystal_density_meas 0
_exptl_crystal_density_method 'not measured'
_exptl_crystal_description cube
_exptl_crystal_F_000 3055
_exptl_crystal_size_max 0.04
_exptl_crystal_size_mid 0.04
_exptl_crystal_size_min 0.04
_refine_diff_density_max 4.522
_refine_diff_density_min -4.357
_refine_diff_density_rms 0.668
_refine_ls_extinction_method none
_refine_ls_goodness_of_fit_ref 1.320
_refine_ls_hydrogen_treatment none
_refine_ls_matrix_type full
_refine_ls_number_parameters 27
_refine_ls_number_reflns 553
_refine_ls_number_restraints 0
_refine_ls_restrained_S_all 1.320
_refine_ls_R_factor_all 0.0669
_refine_ls_R_factor_gt 0.0563
_refine_ls_shift/su_max 0.000
_refine_ls_shift/su_mean 0.000
_refine_ls_structure_factor_coef Fsqd
_refine_ls_weighting_details 'calc w=1/[\s^2^(Fo^2^)+(0.0109P)^2^+297.0601P] where P=(Fo^2^+2Fc^2^)/3'
_refine_ls_weighting_scheme calc
_refine_ls_wR_factor_gt 0.1058
_refine_ls_wR_factor_ref 0.1083
_reflns_number_gt 479
_reflns_number_total 553
_reflns_threshold_expression >2sigma(I)
_cod_data_source_file ic801789e_si_001_3.cif
_cod_data_source_block zq1021bs
_cod_depositor_comments
;
The following automatic conversions were performed:
'_symmetry_cell_setting' value 'Cubic' changed to 'cubic' according to
'/home/saulius/struct/CIF-dictionaries/cif_core.dic' dictionary named
'cif_core.dic' version 2.4.1 from 2010-06-29.

Automatic conversion script
Id: cif_fix_enum 1527 2010-12-29 10:47:43Z saulius 
;
_cod_database_code 4301239

loop_
_symmetry_equiv_pos_as_xyz
'x, y, z'
'-x, -y, z'
'-x, y, -z'
'x, -y, -z'
'z, x, y'
'z, -x, -y'
'-z, -x, y'
'-z, x, -y'
'y, z, x'
'-y, z, -x'
'y, -z, -x'
'-y, -z, x'
'y, x, -z'
'-y, -x, -z'
'y, -x, z'
'-y, x, z'
'x, z, -y'
'-x, z, y'
'-x, -z, -y'
'x, -z, y'
'z, y, -x'
'z, -y, x'
'-z, y, x'
'-z, -y, -x'
'x+1/2, y+1/2, z+1/2'
'-x+1/2, -y+1/2, z+1/2'
'-x+1/2, y+1/2, -z+1/2'
'x+1/2, -y+1/2, -z+1/2'
'z+1/2, x+1/2, y+1/2'
'z+1/2, -x+1/2, -y+1/2'
'-z+1/2, -x+1/2, y+1/2'
'-z+1/2, x+1/2, -y+1/2'
'y+1/2, z+1/2, x+1/2'
'-y+1/2, z+1/2, -x+1/2'
'y+1/2, -z+1/2, -x+1/2'
'-y+1/2, -z+1/2, x+1/2'
'y+1/2, x+1/2, -z+1/2'
'-y+1/2, -x+1/2, -z+1/2'
'y+1/2, -x+1/2, z+1/2'
'-y+1/2, x+1/2, z+1/2'
'x+1/2, z+1/2, -y+1/2'
'-x+1/2, z+1/2, y+1/2'
'-x+1/2, -z+1/2, -y+1/2'
'x+1/2, -z+1/2, y+1/2'
'z+1/2, y+1/2, -x+1/2'
'z+1/2, -y+1/2, x+1/2'
'-z+1/2, y+1/2, x+1/2'
'-z+1/2, -y+1/2, -x+1/2'
'-x, -y, -z'
'x, y, -z'
'x, -y, z'
'-x, y, z'
'-z, -x, -y'
'-z, x, y'
'z, x, -y'
'z, -x, y'
'-y, -z, -x'
'y, -z, x'
'-y, z, x'
'y, z, -x'
'-y, -x, z'
'y, x, z'
'-y, x, -z'
'y, -x, -z'
'-x, -z, y'
'x, -z, -y'
'x, z, y'
'-x, z, -y'
'-z, -y, x'
'-z, y, -x'
'z, -y, -x'
'z, y, x'
'-x+1/2, -y+1/2, -z+1/2'
'x+1/2, y+1/2, -z+1/2'
'x+1/2, -y+1/2, z+1/2'
'-x+1/2, y+1/2, z+1/2'
'-z+1/2, -x+1/2, -y+1/2'
'-z+1/2, x+1/2, y+1/2'
'z+1/2, x+1/2, -y+1/2'
'z+1/2, -x+1/2, y+1/2'
'-y+1/2, -z+1/2, -x+1/2'
'y+1/2, -z+1/2, x+1/2'
'-y+1/2, z+1/2, x+1/2'
'y+1/2, z+1/2, -x+1/2'
'-y+1/2, -x+1/2, z+1/2'
'y+1/2, x+1/2, z+1/2'
'-y+1/2, x+1/2, -z+1/2'
'y+1/2, -x+1/2, -z+1/2'
'-x+1/2, -z+1/2, y+1/2'
'x+1/2, -z+1/2, -y+1/2'
'x+1/2, z+1/2, y+1/2'
'-x+1/2, z+1/2, -y+1/2'
'-z+1/2, -y+1/2, x+1/2'
'-z+1/2, y+1/2, -x+1/2'
'z+1/2, -y+1/2, -x+1/2'
'z+1/2, y+1/2, x+1/2'

loop_
_atom_site_label
_atom_site_type_symbol
_atom_site_fract_x
_atom_site_fract_y
_atom_site_fract_z
_atom_site_U_iso_or_equiv
_atom_site_adp_type
_atom_site_occupancy
_atom_site_symmetry_multiplicity
_atom_site_calc_flag
_atom_site_refinement_flags
_atom_site_disorder_assembly
_atom_site_disorder_group
Pt1 Pt 0.2500 0.2500 0.2500 0.00683(18) Uani 1 12 d S . .
Sm1 Sm 0.0000 0.30036(6) 0.30036(6) 0.01267(19) Uani 1 4 d S . .
O1 O 0.1381(5) 0.1381(5) 0.3139(9) 0.0125(17) Uani 1 2 d S . .
O2 O 0.2500 0.0000 0.5000 0.010(3) Uani 1 8 d S . .
K1 K 0.3446(5) 0.0000 0.0000 0.0086(8) Uani 1 8 d S . .
K2 K 0.1958(14) 0.0000 0.0000 0.033(4) Uiso 0.65(3) 8 d SP . .
K3 K 0.452(4) 0.0000 0.0000 0.020(9) Uiso 0.24(5) 8 d SP . .
K4 K 0.5000 0.0000 0.0000 0.018(12) Uiso 0.26(9) 16 d SP . .

loop_
_atom_site_aniso_label
_atom_site_aniso_U_11
_atom_site_aniso_U_22
_atom_site_aniso_U_33
_atom_site_aniso_U_23
_atom_site_aniso_U_13
_atom_site_aniso_U_12
Pt1 0.00683(18) 0.00683(18) 0.00683(18) 0.0005(2) 0.0005(2) 0.0005(2)
Sm1 0.0063(3) 0.0158(3) 0.0158(3) 0.0002(3) 0.000 0.000
O1 0.010(2) 0.010(2) 0.017(4) 0.001(2) 0.001(2) -0.004(3)
O2 0.016(8) 0.007(4) 0.007(4) 0.000 0.000 0.000
K1 0.017(2) 0.0044(11) 0.0044(11) 0.000 0.000 0.000

loop_
_atom_type_symbol
_atom_type_description
_atom_type_scat_dispersion_real
_atom_type_scat_dispersion_imag
_atom_type_scat_source
O O 0.0106 0.0060 'International Tables Vol C Tables 4.2.6.8 and 6.1.1.4'
K K 0.2009 0.2494 'International Tables Vol C Tables 4.2.6.8 and 6.1.1.4'
Sm Sm -0.1638 3.4418 'International Tables Vol C Tables 4.2.6.8 and 6.1.1.4'
Pt Pt -1.7033 8.3905 'International Tables Vol C Tables 4.2.6.8 and 6.1.1.4'

loop_
_geom_angle_atom_site_label_1
_geom_angle_atom_site_label_2
_geom_angle_atom_site_label_3
_geom_angle
_geom_angle_site_symmetry_1
_geom_angle_site_symmetry_3
_geom_angle_publ_flag
O1 Pt1 O1 180.000(1) 81 9 ?
O1 Pt1 O1 93.5(4) 81 73 ?
O1 Pt1 O1 86.5(4) 9 73 ?
O1 Pt1 O1 93.5(4) 81 77 ?
O1 Pt1 O1 86.5(4) 9 77 ?
O1 Pt1 O1 93.5(4) 73 77 ?
O1 Pt1 O1 86.5(4) 81 5 ?
O1 Pt1 O1 93.5(4) 9 5 ?
O1 Pt1 O1 86.5(4) 73 5 ?
O1 Pt1 O1 180.0(3) 77 5 ?
O1 Pt1 O1 86.5(4) 81 . ?
O1 Pt1 O1 93.5(4) 9 . ?
O1 Pt1 O1 179.999(1) 73 . ?
O1 Pt1 O1 86.5(4) 77 . ?
O1 Pt1 O1 93.5(4) 5 . ?
O1 Pt1 Sm1 54.823(12) 81 73 ?
O1 Pt1 Sm1 125.177(12) 9 73 ?
O1 Pt1 Sm1 54.823(12) 73 73 ?
O1 Pt1 Sm1 127.9(3) 77 73 ?
O1 Pt1 Sm1 52.1(3) 5 73 ?
O1 Pt1 Sm1 125.177(12) . 73 ?
O1 Pt1 Sm1 125.177(12) 81 9 ?
O1 Pt1 Sm1 54.823(12) 9 9 ?
O1 Pt1 Sm1 52.1(3) 73 9 ?
O1 Pt1 Sm1 125.177(12) 77 9 ?
O1 Pt1 Sm1 54.823(12) 5 9 ?
O1 Pt1 Sm1 127.9(3) . 9 ?
Sm1 Pt1 Sm1 70.423(19) 73 9 ?
O1 Pt1 Sm1 54.823(12) 81 81 ?
O1 Pt1 Sm1 125.177(12) 9 81 ?
O1 Pt1 Sm1 127.9(3) 73 81 ?
O1 Pt1 Sm1 54.823(12) 77 81 ?
O1 Pt1 Sm1 125.177(12) 5 81 ?
O1 Pt1 Sm1 52.1(3) . 81 ?
Sm1 Pt1 Sm1 109.577(19) 73 81 ?
Sm1 Pt1 Sm1 180.0 9 81 ?
O1 Pt1 Sm1 127.9(3) 81 77 ?
O1 Pt1 Sm1 52.1(3) 9 77 ?
O1 Pt1 Sm1 54.823(12) 73 77 ?
O1 Pt1 Sm1 54.823(12) 77 77 ?
O1 Pt1 Sm1 125.177(12) 5 77 ?
O1 Pt1 Sm1 125.177(12) . 77 ?
Sm1 Pt1 Sm1 109.577(19) 73 77 ?
Sm1 Pt1 Sm1 70.423(19) 9 77 ?
Sm1 Pt1 Sm1 109.577(19) 81 77 ?
O1 Pt1 Sm1 52.1(3) 81 5 ?
O1 Pt1 Sm1 127.9(3) 9 5 ?
O1 Pt1 Sm1 125.177(12) 73 5 ?
O1 Pt1 Sm1 125.177(12) 77 5 ?
O1 Pt1 Sm1 54.823(12) 5 5 ?
O1 Pt1 Sm1 54.823(12) . 5 ?
Sm1 Pt1 Sm1 70.423(19) 73 5 ?
Sm1 Pt1 Sm1 109.577(19) 9 5 ?
Sm1 Pt1 Sm1 70.423(19) 81 5 ?
Sm1 Pt1 Sm1 180.0 77 5 ?
O1 Pt1 Sm1 125.177(12) 81 . ?
O1 Pt1 Sm1 54.823(12) 9 . ?
O1 Pt1 Sm1 125.177(12) 73 . ?
O1 Pt1 Sm1 52.1(3) 77 . ?
O1 Pt1 Sm1 127.9(3) 5 . ?
O1 Pt1 Sm1 54.82(12) . . ?
Sm1 Pt1 Sm1 180.0 73 . ?
Sm1 Pt1 Sm1 109.578(19) 9 . ?
Sm1 Pt1 Sm1 70.422(19) 81 . ?
Sm1 Pt1 Sm1 70.422(19) 77 . ?
Sm1 Pt1 Sm1 109.578(19) 5 . ?
O1 Sm1 O1 129.9(4) 77 30_455 ?
O1 Sm1 O2 77.45(10) 77 9 ?
O1 Sm1 O2 77.45(10) 30_455 9 ?
O1 Sm1 O2 77.45(10) 77 77 ?
O1 Sm1 O2 77.45(10) 30_455 77 ?
O2 Sm1 O2 118.31(4) 9 77 ?
O1 Sm1 O1 142.61(15) 77 59 ?
O1 Sm1 O1 67.8(3) 30_455 59 ?
O2 Sm1 O1 75.7(2) 9 59 ?
O2 Sm1 O1 138.8(2) 77 59 ?
O1 Sm1 O1 142.61(15) 77 52 ?
O1 Sm1 O1 67.8(3) 30_455 52 ?
O2 Sm1 O1 138.8(2) 9 52 ?
O2 Sm1 O1 75.7(2) 77 52 ?
O1 Sm1 O1 71.2(4) 59 52 ?
O1 Sm1 O1 67.8(3) 77 9 ?
O1 Sm1 O1 142.61(15) 30_455 9 ?
O2 Sm1 O1 75.7(2) 9 9 ?
O2 Sm1 O1 138.8(2) 77 9 ?
O1 Sm1 O1 80.6(4) 59 9 ?
O1 Sm1 O1 121.0(4) 52 9 ?
O1 Sm1 O1 67.8(3) 77 . ?
O1 Sm1 O1 142.61(15) 30_455 . ?
O2 Sm1 O1 138.8(2) 9 . ?
O2 Sm1 O1 75.7(2) 77 . ?
O1 Sm1 O1 121.0(4) 59 . ?
O1 Sm1 O1 80.6(4) 52 . ?
O1 Sm1 O1 71.2(4) 9 . ?
O1 Sm1 Pt1 170.8(2) 77 28_455 ?
O1 Sm1 Pt1 41.0(2) 30_455 28_455 ?
O2 Sm1 Pt1 98.074(4) 9 28_455 ?
O2 Sm1 Pt1 98.074(4) 77 28_455 ?
O1 Sm1 Pt1 40.8(2) 59 28_455 ?
O1 Sm1 Pt1 40.8(2) 52 28_455 ?
O1 Sm1 Pt1 119.1(2) 9 28_455 ?
O1 Sm1 Pt1 119.1(2) . 28_455 ?
O1 Sm1 Pt1 41.0(2) 77 . ?
O1 Sm1 Pt1 170.8(2) 30_455 . ?
O2 Sm1 Pt1 98.074(4) 9 . ?
O2 Sm1 Pt1 98.074(4) 77 . ?
O1 Sm1 Pt1 119.1(2) 59 . ?
O1 Sm1 Pt1 119.1(2) 52 . ?
O1 Sm1 Pt1 40.8(2) 9 . ?
O1 Sm1 Pt1 40.8(2) . . ?
Pt1 Sm1 Pt1 148.20(4) 28_455 . ?
O1 Sm1 K4 64.9(2) 77 25_455 ?
O1 Sm1 K4 64.9(2) 30_455 25_455 ?
O2 Sm1 K4 59.16(2) 9 25_455 ?
O2 Sm1 K4 59.16(2) 77 25_455 ?
O1 Sm1 K4 119.5(2) 59 25_455 ?
O1 Sm1 K4 119.5(2) 52 25_455 ?
O1 Sm1 K4 119.5(2) 9 25_455 ?
O1 Sm1 K4 119.5(2) . 25_455 ?
Pt1 Sm1 K4 105.900(19) 28_455 25_455 ?
Pt1 Sm1 K4 105.900(19) . 25_455 ?
O1 Sm1 K3 55.3(7) 77 73 ?
O1 Sm1 K3 74.6(7) 30_455 73 ?
O2 Sm1 K3 59.64(7) 9 73 ?
O2 Sm1 K3 59.64(7) 77 73 ?
O1 Sm1 K3 126.4(5) 59 73 ?
O1 Sm1 K3 126.4(5) 52 73 ?
O1 Sm1 K3 112.2(6) 9 73 ?
O1 Sm1 K3 112.2(6) . 73 ?
Pt1 Sm1 K3 115.5(7) 28_455 73 ?
Pt1 Sm1 K3 96.3(7) . 73 ?
Pt1 O1 K1 167.0(5) . 9 ?
Pt1 O1 Sm1 86.9(3) . 81 ?
K1 O1 Sm1 106.1(4) 9 81 ?
Pt1 O1 Sm1 84.4(2) . 5 ?
K1 O1 Sm1 95.1(2) 9 5 ?
Sm1 O1 Sm1 91.3(2) 81 5 ?
Pt1 O1 Sm1 84.4(2) . . ?
K1 O1 Sm1 95.1(2) 9 . ?
Sm1 O1 Sm1 91.3(2) 81 . ?
Sm1 O1 Sm1 168.3(4) 5 . ?
Pt1 O1 K2 126.9(5) . 9 ?
Sm1 O1 K2 146.2(5) 81 9 ?
Sm1 O1 K2 92.0(2) 5 9 ?
Sm1 O1 K2 92.0(2) . 9 ?
Pt1 O1 K3 166.7(8) . 9 ?
Sm1 O1 K3 79.8(7) 81 9 ?
Sm1 O1 K3 95.9(2) 5 9 ?
Sm1 O1 K3 95.9(2) . 9 ?
K2 O1 K3 66.4(8) 9 9 ?
Pt1 O1 K4 158.4(4) . 9 ?
Sm1 O1 K4 71.5(2) 81 9 ?
Sm1 O1 K4 95.8(2) 5 9 ?
Sm1 O1 K4 95.8(2) . 9 ?
K2 O1 K4 74.8(4) 9 9 ?
Sm1 O2 Sm1 93.429(10) 34_545 6_556 ?
Sm1 O2 Sm1 93.429(10) 34_545 5 ?
Sm1 O2 Sm1 151.69(4) 6_556 5 ?
Sm1 O2 Sm1 151.69(4) 34_545 81 ?
Sm1 O2 Sm1 93.429(10) 6_556 81 ?
Sm1 O2 Sm1 93.429(10) 5 81 ?
Sm1 O2 K4 75.84(2) 34_545 9 ?
Sm1 O2 K4 104.16(2) 6_556 9 ?
Sm1 O2 K4 104.16(2) 5 9 ?
Sm1 O2 K4 75.84(2) 81 9 ?
Sm1 O2 K4 104.16(2) 34_545 29_545 ?
Sm1 O2 K4 75.84(2) 6_556 29_545 ?
Sm1 O2 K4 75.84(2) 5 29_545 ?
Sm1 O2 K4 104.16(2) 81 29_545 ?
K4 O2 K4 180.0 9 29_545 ?
Sm1 O2 K3 115.0(8) 34_545 77 ?
Sm1 O2 K3 76.10(4) 6_556 77 ?
Sm1 O2 K3 76.10(4) 5 77 ?
Sm1 O2 K3 93.3(8) 81 77 ?
K4 O2 K3 169.1(8) 9 77 ?
Sm1 O2 K3 76.10(4) 34_545 9 ?
Sm1 O2 K3 115.0(8) 6_556 9 ?
Sm1 O2 K3 93.3(8) 5 9 ?
Sm1 O2 K3 76.10(4) 81 9 ?
K4 O2 K3 169.1(8) 29_545 9 ?
K3 O2 K3 164.7(11) 77 9 ?
Sm1 O2 K3 93.3(8) 34_545 29_545 ?
Sm1 O2 K3 76.10(4) 6_556 29_545 ?
Sm1 O2 K3 76.10(4) 5 29_545 ?
Sm1 O2 K3 115.0(8) 81 29_545 ?
K4 O2 K3 169.1(8) 9 29_545 ?
K3 O2 K3 164.7(11) 9 29_545 ?
Sm1 O2 K3 76.10(4) 34_545 57_556 ?
Sm1 O2 K3 93.3(8) 6_556 57_556 ?
Sm1 O2 K3 115.0(8) 5 57_556 ?
Sm1 O2 K3 76.10(4) 81 57_556 ?
K4 O2 K3 169.1(8) 29_545 57_556 ?
K3 O2 K3 164.7(11) 77 57_556 ?
K3 O2 K3 164.7(11) 29_545 57_556 ?
K3 K1 K2 180.0 . . ?
K2 K1 K4 180.0 . . ?
K3 K1 O1 98.9(3) . 6 ?
K2 K1 O1 81.1(3) . 6 ?
K4 K1 O1 98.9(3) . 6 ?
K3 K1 O1 98.9(3) . 5 ?
K2 K1 O1 81.1(3) . 5 ?
K4 K1 O1 98.9(3) . 5 ?
O1 K1 O1 162.1(6) 6 5 ?
K3 K1 O1 98.9(3) . 56 ?
K2 K1 O1 81.1(3) . 56 ?
K4 K1 O1 98.9(3) . 56 ?
O1 K1 O1 88.62(9) 6 56 ?
O1 K1 O1 88.62(9) 5 56 ?
K3 K1 O1 98.9(3) . 55 ?
K2 K1 O1 81.1(3) . 55 ?
K4 K1 O1 98.9(3) . 55 ?
O1 K1 O1 88.62(9) 6 55 ?
O1 K1 O1 88.62(9) 5 55 ?
O1 K1 O1 162.1(6) 56 55 ?
K2 K1 K3 180.0 . 49_655 ?
O1 K1 K3 98.9(3) 6 49_655 ?
O1 K1 K3 98.9(3) 5 49_655 ?
O1 K1 K3 98.9(3) 56 49_655 ?
O1 K1 K3 98.9(3) 55 49_655 ?
K3 K1 Sm1 98.38(9) . 58 ?
K2 K1 Sm1 81.62(9) . 58 ?
K4 K1 Sm1 98.38(9) . 58 ?
O1 K1 Sm1 44.463(19) 6 58 ?
O1 K1 Sm1 131.94(12) 5 58 ?
O1 K1 Sm1 44.463(19) 56 58 ?
O1 K1 Sm1 131.94(12) 55 58 ?
K3 K1 Sm1 98.38(9) 49_655 58 ?
K3 K1 Sm1 98.38(9) . 6 ?
K2 K1 Sm1 81.62(9) . 6 ?
K4 K1 Sm1 98.38(9) . 6 ?
O1 K1 Sm1 44.463(19) 6 6 ?
O1 K1 Sm1 131.94(12) 5 6 ?
O1 K1 Sm1 131.94(12) 56 6 ?
O1 K1 Sm1 44.463(19) 55 6 ?
K3 K1 Sm1 98.38(9) 49_655 6 ?
Sm1 K1 Sm1 88.78(3) 58 6 ?
K3 K1 Sm1 98.38(9) . 5 ?
K2 K1 Sm1 81.62(9) . 5 ?
K4 K1 Sm1 98.38(9) . 5 ?
O1 K1 Sm1 131.94(12) 6 5 ?
O1 K1 Sm1 44.463(19) 5 5 ?
O1 K1 Sm1 44.463(19) 56 5 ?
O1 K1 Sm1 131.94(12) 55 5 ?
K3 K1 Sm1 98.38(9) 49_655 5 ?
Sm1 K1 Sm1 88.78(3) 58 5 ?
Sm1 K1 Sm1 163.24(19) 6 5 ?
K3 K1 Sm1 98.38(9) . 9 ?
K2 K1 Sm1 81.62(9) . 9 ?
K4 K1 Sm1 98.38(9) . 9 ?
O1 K1 Sm1 131.94(12) 6 9 ?
O1 K1 Sm1 44.463(19) 5 9 ?
O1 K1 Sm1 131.94(12) 56 9 ?
O1 K1 Sm1 44.463(19) 55 9 ?
K3 K1 Sm1 98.38(9) 49_655 9 ?
Sm1 K1 Sm1 163.24(19) 58 9 ?
Sm1 K1 Sm1 88.78(3) 6 9 ?
Sm1 K1 Sm1 88.78(3) 5 9 ?
K1 K2 O1 58.8(3) . 5 ?
K1 K2 O1 58.8(3) . 6 ?
O1 K2 O1 117.7(7) 5 6 ?
K1 K2 O1 58.8(3) . 56 ?
O1 K2 O1 74.5(3) 5 56 ?
O1 K2 O1 74.5(3) 6 56 ?
K1 K2 O1 58.8(3) . 55 ?
O1 K2 O1 74.5(3) 5 55 ?
O1 K2 O1 74.5(3) 6 55 ?
O1 K2 O1 117.7(7) 56 55 ?
O1 K2 K3 58.8(3) 5 . ?
O1 K2 K3 58.8(3) 6 . ?
O1 K2 K3 58.8(3) 56 . ?
O1 K2 K3 58.8(3) 55 . ?
K1 K2 K2 135.0 . 57 ?
O1 K2 K2 142.5(2) 5 57 ?
O1 K2 K2 86.4(3) 6 57 ?
O1 K2 K2 142.5(2) 56 57 ?
O1 K2 K2 86.4(3) 55 57 ?
K3 K2 K2 135.0 . 57 ?
K1 K2 K2 135.0 . 53 ?
O1 K2 K2 142.5(2) 5 53 ?
O1 K2 K2 86.4(3) 6 53 ?
O1 K2 K2 86.4(3) 56 53 ?
O1 K2 K2 142.5(2) 55 53 ?
K3 K2 K2 135.0 . 53 ?
K2 K2 K2 60.000(1) 57 53 ?
K1 K2 K2 135.0 . 9 ?
O1 K2 K2 86.4(3) 5 9 ?
O1 K2 K2 142.5(2) 6 9 ?
O1 K2 K2 86.4(3) 56 9 ?
O1 K2 K2 142.5(2) 55 9 ?
K3 K2 K2 135.0 . 9 ?
K2 K2 K2 90.0 57 9 ?
K2 K2 K2 60.0 53 9 ?
K1 K2 K2 135.0 . 5 ?
O1 K2 K2 86.4(3) 5 5 ?
O1 K2 K2 142.5(2) 6 5 ?
O1 K2 K2 142.5(2) 56 5 ?
O1 K2 K2 86.4(3) 55 5 ?
K3 K2 K2 135.0 . 5 ?
K2 K2 K2 60.0 57 5 ?
K2 K2 K2 90.0 53 5 ?
K2 K2 K2 60.0 9 5 ?
O1 K2 K4 58.8(3) 5 . ?
O1 K2 K4 58.8(3) 6 . ?
O1 K2 K4 58.8(3) 56 . ?
O1 K2 K4 58.8(3) 55 . ?
K2 K2 K4 135.0 57 . ?
K2 K2 K4 135.0 53 . ?
K2 K2 K4 135.0 9 . ?
K2 K2 K4 135.0 5 . ?
K1 K2 Sm1 70.8(2) . 5 ?
O1 K2 Sm1 42.14(8) 5 5 ?
O1 K2 Sm1 113.7(4) 6 5 ?
O1 K2 Sm1 42.14(8) 56 5 ?
O1 K2 Sm1 113.7(4) 55 5 ?
K3 K2 Sm1 70.8(2) . 5 ?
K2 K2 Sm1 154.2(2) 57 5 ?
K2 K2 Sm1 103.44(16) 53 5 ?
K2 K2 Sm1 64.2(2) 9 5 ?
K2 K2 Sm1 103.44(16) 5 5 ?
K4 K2 Sm1 70.8(2) . 5 ?
K4 K3 K1 180.0 . . ?
K3 K3 K1 180.0 49_655 . ?
K1 K3 K1 180.0 . 49_655 ?
K4 K3 O1 125.3(7) . 6 ?
K3 K3 O1 125.3(7) 49_655 6 ?
K1 K3 O1 54.7(7) . 6 ?
K1 K3 O1 125.3(7) 49_655 6 ?
K4 K3 O1 125.3(7) . 56 ?
K3 K3 O1 125.3(7) 49_655 56 ?
K1 K3 O1 54.7(7) . 56 ?
K1 K3 O1 125.3(7) 49_655 56 ?
O1 K3 O1 70.5(7) 6 56 ?
K4 K3 O1 125.3(7) . 55 ?
K3 K3 O1 125.3(7) 49_655 55 ?
K1 K3 O1 54.7(7) . 55 ?
K1 K3 O1 125.3(7) 49_655 55 ?
O1 K3 O1 70.5(7) 6 55 ?
O1 K3 O1 109.4(14) 56 55 ?
K4 K3 O1 125.3(7) . 5 ?
K3 K3 O1 125.3(7) 49_655 5 ?
K1 K3 O1 54.7(7) . 5 ?
K1 K3 O1 125.3(7) 49_655 5 ?
O1 K3 O1 109.4(14) 6 5 ?
O1 K3 O1 70.5(7) 56 5 ?
O1 K3 O1 70.5(7) 55 5 ?
K4 K3 O2 79.1(8) . 81 ?
K3 K3 O2 79.1(8) 49_655 81 ?
K1 K3 O2 100.9(8) . 81 ?
K1 K3 O2 79.1(8) 49_655 81 ?
O1 K3 O2 132.5(7) 6 81 ?
O1 K3 O2 62.7(2) 56 81 ?
O1 K3 O2 132.5(7) 55 81 ?
O1 K3 O2 62.7(2) 5 81 ?
K4 K3 O2 79.1(8) . 5 ?
K3 K3 O2 79.1(8) 49_655 5 ?
K1 K3 O2 100.9(8) . 5 ?
K1 K3 O2 79.1(8) 49_655 5 ?
O1 K3 O2 132.5(7) 6 5 ?
O1 K3 O2 132.5(7) 56 5 ?
O1 K3 O2 62.7(2) 55 5 ?
O1 K3 O2 62.7(2) 5 5 ?
O2 K3 O2 88.0(3) 81 5 ?
K4 K3 O2 79.1(8) . 33_544 ?
K3 K3 O2 79.1(8) 49_655 33_544 ?
K1 K3 O2 100.9(8) . 33_544 ?
K1 K3 O2 79.1(8) 49_655 33_544 ?
O1 K3 O2 62.7(2) 6 33_544 ?
O1 K3 O2 132.5(7) 56 33_544 ?
O1 K3 O2 62.7(2) 55 33_544 ?
O1 K3 O2 132.5(7) 5 33_544 ?
O2 K3 O2 158.3(16) 81 33_544 ?
O2 K3 O2 88.0(3) 5 33_544 ?
K4 K3 O2 79.1(8) . 53_655 ?
K3 K3 O2 79.1(8) 49_655 53_655 ?
K1 K3 O2 100.9(8) . 53_655 ?
K1 K3 O2 79.1(8) 49_655 53_655 ?
O1 K3 O2 62.7(2) 6 53_655 ?
O1 K3 O2 62.7(2) 56 53_655 ?
O1 K3 O2 132.5(7) 55 53_655 ?
O1 K3 O2 132.5(7) 5 53_655 ?
O2 K3 O2 88.0(3) 81 53_655 ?
O2 K3 O2 158.3(16) 5 53_655 ?
O2 K3 O2 88.0(3) 33_544 53_655 ?
K3 K4 K3 180.0 49_655 . ?
K3 K4 K1 0.0 49_655 49_655 ?
K3 K4 K1 180.0 . 49_655 ?
K3 K4 K1 180.0 49_655 . ?
K3 K4 K1 0.0 . . ?
K1 K4 K1 180.0 49_655 . ?
K3 K4 O2 90.000(1) 49_655 81 ?
K3 K4 O2 90.000(1) . 81 ?
K1 K4 O2 90.0 49_655 81 ?
K1 K4 O2 90.0 . 81 ?
K3 K4 O2 90.000(1) 49_655 33_544 ?
K3 K4 O2 90.000(1) . 33_544 ?
K1 K4 O2 90.0 49_655 33_544 ?
K1 K4 O2 90.0 . 33_544 ?
O2 K4 O2 180.0 81 33_544 ?
K3 K4 O2 90.000(1) 49_655 53_655 ?
K3 K4 O2 90.000(1) . 53_655 ?
K1 K4 O2 90.0 49_655 53_655 ?
K1 K4 O2 90.0 . 53_655 ?
O2 K4 O2 90.0 81 53_655 ?
O2 K4 O2 90.0 33_544 53_655 ?
K3 K4 O2 90.000(1) 49_655 5 ?
K3 K4 O2 90.000(1) . 5 ?
K1 K4 O2 90.0 49_655 5 ?
K1 K4 O2 90.0 . 5 ?
O2 K4 O2 90.0 81 5 ?
O2 K4 O2 90.0 33_544 5 ?
O2 K4 O2 180.0 53_655 5 ?
K3 K4 O1 46.38(17) 49_655 54_655 ?
K3 K4 O1 133.62(17) . 54_655 ?
K1 K4 O1 46.38(17) 49_655 54_655 ?
K1 K4 O1 133.62(17) . 54_655 ?
O2 K4 O1 59.21(10) 81 54_655 ?
O2 K4 O1 120.79(10) 33_544 54_655 ?
O2 K4 O1 120.79(10) 53_655 54_655 ?
O2 K4 O1 59.21(10) 5 54_655 ?
K3 K4 O1 133.62(17) 49_655 6 ?
K3 K4 O1 46.38(17) . 6 ?
K1 K4 O1 133.62(17) 49_655 6 ?
K1 K4 O1 46.38(17) . 6 ?
O2 K4 O1 120.79(10) 81 6 ?
O2 K4 O1 59.21(10) 33_544 6 ?
O2 K4 O1 59.21(10) 53_655 6 ?
O2 K4 O1 120.79(10) 5 6 ?
O1 K4 O1 180.00(19) 54_655 6 ?
K3 K4 O1 133.62(17) 49_655 56 ?
K3 K4 O1 46.38(17) . 56 ?
K1 K4 O1 133.62(17) 49_655 56 ?
K1 K4 O1 46.38(17) . 56 ?
O2 K4 O1 59.21(10) 81 56 ?
O2 K4 O1 120.79(10) 33_544 56 ?
O2 K4 O1 59.21(10) 53_655 56 ?
O2 K4 O1 120.79(10) 5 56 ?
O1 K4 O1 118.4(2) 54_655 56 ?
O1 K4 O1 61.6(2) 6 56 ?
K3 K4 O1 46.38(17) 49_655 8_655 ?
K3 K4 O1 133.62(17) . 8_655 ?
K1 K4 O1 46.38(17) 49_655 8_655 ?
K1 K4 O1 133.62(17) . 8_655 ?
O2 K4 O1 120.79(10) 81 8_655 ?
O2 K4 O1 59.21(10) 33_544 8_655 ?
O2 K4 O1 120.79(10) 53_655 8_655 ?
O2 K4 O1 59.21(10) 5 8_655 ?
O1 K4 O1 61.6(2) 54_655 8_655 ?
O1 K4 O1 118.4(2) 6 8_655 ?
O1 K4 O1 180.0 56 8_655 ?

loop_
_geom_bond_atom_site_label_1
_geom_bond_atom_site_label_2
_geom_bond_distance
_geom_bond_site_symmetry_2
_geom_bond_publ_flag
Pt1 O1 2.014(9) 81 ?
Pt1 O1 2.014(9) 9 ?
Pt1 O1 2.014(9) 73 ?
Pt1 O1 2.014(9) 77 ?
Pt1 O1 2.014(9) 5 ?
Pt1 O1 2.014(9) . ?
Pt1 Sm1 3.0669(3) 73 ?
Pt1 Sm1 3.0669(3) 9 ?
Pt1 Sm1 3.0669(3) 81 ?
Pt1 Sm1 3.0669(3) 77 ?
Pt1 Sm1 3.0669(3) 5 ?
Pt1 Sm1 3.0669(3) . ?
Sm1 O1 2.424(10) 77 ?
Sm1 O1 2.424(10) 30_455 ?
Sm1 O2 2.4292(5) 9 ?
Sm1 O2 2.4292(5) 77 ?
Sm1 O1 2.519(11) 59 ?
Sm1 O1 2.519(11) 52 ?
Sm1 O1 2.519(11) 9 ?
Sm1 O1 2.519(11) . ?
Sm1 Pt1 3.0669(3) 28_455 ?
Sm1 K4 3.3311(11) 25_455 ?
Sm1 K3 3.379(7) 73 ?
O1 K1 2.332(9) 9 ?
O1 Sm1 2.424(10) 81 ?
O1 Sm1 2.519(11) 5 ?
O1 K2 2.692(12) 9 ?
O1 K3 2.82(3) 9 ?
O1 K4 3.183(9) 9 ?
O2 Sm1 2.4292(5) 34_545 ?
O2 Sm1 2.4292(5) 6_556 ?
O2 Sm1 2.4292(5) 5 ?
O2 Sm1 2.4292(5) 81 ?
O2 K4 2.9496 9 ?
O2 K4 2.9496 29_545 ?
O2 K3 3.003(8) 77 ?
O2 K3 3.003(8) 9 ?
O2 K3 3.003(8) 29_545 ?
O2 K3 3.003(8) 57_556 ?
K1 K3 1.27(4) . ?
K1 K2 1.755(17) . ?
K1 K4 1.833(6) . ?
K1 O1 2.332(9) 6 ?
K1 O1 2.332(9) 5 ?
K1 O1 2.332(9) 56 ?
K1 O1 2.332(9) 55 ?
K1 K3 2.40(4) 49_655 ?
K1 Sm1 3.5819(11) 58 ?
K1 Sm1 3.5819(11) 6 ?
K1 Sm1 3.5819(11) 5 ?
K1 Sm1 3.5819(11) 9 ?
K2 O1 2.692(12) 5 ?
K2 O1 2.692(12) 6 ?
K2 O1 2.692(12) 56 ?
K2 O1 2.692(12) 55 ?
K2 K3 3.02(5) . ?
K2 K2 3.27(2) 57 ?
K2 K2 3.27(2) 53 ?
K2 K2 3.27(2) 9 ?
K2 K2 3.27(2) 5 ?
K2 K4 3.589(16) . ?
K2 Sm1 3.752(5) 5 ?
K3 K4 0.57(4) . ?
K3 K3 1.13(8) 49_655 ?
K3 K1 2.40(4) 49_655 ?
K3 O1 2.82(3) 6 ?
K3 O1 2.82(3) 56 ?
K3 O1 2.82(3) 55 ?
K3 O1 2.82(3) 5 ?
K3 O2 3.003(8) 81 ?
K3 O2 3.003(8) 5 ?
K3 O2 3.003(8) 33_544 ?
K3 O2 3.003(8) 53_655 ?
K4 K3 0.57(4) 49_655 ?
K4 K1 1.833(6) 49_655 ?
K4 O2 2.9496 81 ?
K4 O2 2.9496 33_544 ?
K4 O2 2.9496 53_655 ?
K4 O2 2.9496 5 ?
K4 O1 3.183(9) 54_655 ?
K4 O1 3.183(9) 6 ?
K4 O1 3.183(9) 56 ?
K4 O1 3.183(9) 8_655 ?
